data_1517096
loop_
_publ_author_name
'Grover, Nidhi'
'P\"othig, Alexander'
'K\"uhn, Fritz E.'

_publ_section_title
;
 Cyclopentadienyl molybdenum alkyl ester complexes as catalyst precursors
 for olefin epoxidation
;
_journal_issue 12
_journal_name_full 'Catal. Sci. Technol.'
_journal_page_first 4219
_journal_paper_doi 10.1039/C4CY00738G
_journal_volume 4
_journal_year 2014
_chemical_absolute_configuration unk
_chemical_formula_moiety 'C12 H12 Mo O5'
_chemical_formula_sum 'C12 H12 Mo O5'
_chemical_formula_weight 332.16
_space_group_IT_number 19
_symmetry_cell_setting orthorhombic
_symmetry_Int_Tables_number 19
_symmetry_space_group_name_Hall 'P 2ac 2ab'
_symmetry_space_group_name_H-M 'P 21 21 21'
_atom_sites_solution_hydrogens geom
_atom_sites_solution_primary direct
_atom_sites_solution_secondary difmap
_cell_angle_alpha 90
_cell_angle_beta 90
_cell_angle_gamma 90
_cell_formula_units_Z 4
_cell_length_a 8.5556(1)
_cell_length_b 10.4982(2)
_cell_length_c 14.8086(2)
_cell_measurement_reflns_used 9599
_cell_measurement_temperature 123
_cell_measurement_theta_max 25.4070
_cell_measurement_theta_min 2.3781
_cell_volume 1330.08(3)
_computing_cell_refinement 'SAINT (Bruker, 2008b)'
_computing_data_collection 'APEX II Control Software (Bruker, 2008a)'
_computing_data_reduction 'SAINT (Bruker, 2008b)'
_computing_molecular_graphics 'PLATON (Spek, 2011)'
_computing_publication_material 'PLATON (Spek, 2011), enCIFer (Allen, 2004)'
_computing_structure_refinement 'SHELXLE (Huebschle, 2011)'
_computing_structure_solution 'SHELXS97 (Sheldrick, 1997)'
_diffrn_ambient_temperature 123
_diffrn_detector ' CCD plate '
_diffrn_detector_area_resol_mean 16
_diffrn_measured_fraction_theta_full 0.999
_diffrn_measured_fraction_theta_max 0.999
_diffrn_measurement_device ' \k-geometry diffractometer '
_diffrn_measurement_device_type ' Bruker APEX-II CCD '
_diffrn_measurement_method ' phi- and omega-rotation '
_diffrn_radiation_monochromator graphite
_diffrn_radiation_probe x-ray
_diffrn_radiation_source 'fine-focus sealed-tube'
_diffrn_radiation_type MoK\a
_diffrn_radiation_wavelength 0.71073
_diffrn_reflns_av_R_equivalents 0.0266
_diffrn_reflns_av_sigmaI/netI 0.0104
_diffrn_reflns_limit_h_max 10
_diffrn_reflns_limit_h_min -10
_diffrn_reflns_limit_k_max 12
_diffrn_reflns_limit_k_min -12
_diffrn_reflns_limit_l_max 17
_diffrn_reflns_limit_l_min -17
_diffrn_reflns_number 37426
_diffrn_reflns_reduction_process
;
;
_diffrn_reflns_theta_full 25.49
_diffrn_reflns_theta_max 25.49
_diffrn_reflns_theta_min 2.38
_exptl_absorpt_coefficient_mu 0.995
_exptl_absorpt_correction_T_max 0.783
_exptl_absorpt_correction_T_min 0.647
_exptl_absorpt_correction_type multi-scan
_exptl_absorpt_process_details 'SADABS, Bruker, 2008b'
_exptl_crystal_colour 'clear light yellow'
_exptl_crystal_density_diffrn 1.659
_exptl_crystal_density_method 'Not Measured'
_exptl_crystal_description fragment
_exptl_crystal_F_000 664
_exptl_crystal_size_max 0.480
_exptl_crystal_size_mid 0.360
_exptl_crystal_size_min 0.260
_refine_diff_density_max 1.823
_refine_diff_density_min -0.291
_refine_diff_density_rms 0.071
_refine_ls_abs_structure_details 'Flack H.D. (1983), Acta Cryst. A39, 876-881'
_refine_ls_abs_structure_Flack 0.50(4)
_refine_ls_extinction_method none
_refine_ls_goodness_of_fit_ref 1.105
_refine_ls_hydrogen_treatment constr
_refine_ls_matrix_type full
_refine_ls_number_parameters 164
_refine_ls_number_reflns 2464
_refine_ls_number_restraints 0
_refine_ls_restrained_S_all 1.105
_refine_ls_R_factor_all 0.0210
_refine_ls_R_factor_gt 0.0208
_refine_ls_shift/su_max 0.000
_refine_ls_shift/su_mean 0.000
_refine_ls_structure_factor_coef Fsqd
_refine_ls_weighting_details 'calc w=1/[\s^2^(Fo^2^)+(0.0366P)^2^+0.7711P] where P=(Fo^2^+2Fc^2^)/3'
_refine_ls_weighting_scheme calc
_refine_ls_wR_factor_gt 0.0542
_refine_ls_wR_factor_ref 0.0544
_reflns_number_gt 2449
_reflns_number_total 2464
_reflns_threshold_expression I>2\s(I)
_cod_data_source_file c4cy00738g2.cif
_cod_data_source_block Compound_1
_cod_depositor_comments 'Adding full bibliography for 1517096--1517098.cif.'
_cod_original_cell_volume 1330.09(3)
_cod_database_code 1517096

loop_
_symmetry_equiv_pos_site_id
_symmetry_equiv_pos_as_xyz
1 x,y,z
2 1/2-x,-y,1/2+z
3 1/2+x,1/2-y,-z
4 -x,1/2+y,1/2-z

loop_
_atom_site_aniso_label
_atom_site_aniso_U_11
_atom_site_aniso_U_22
_atom_site_aniso_U_33
_atom_site_aniso_U_23
_atom_site_aniso_U_13
_atom_site_aniso_U_12
Mo1 0.0109(1) 0.0135(1) 0.0134(1) -0.0001(1) 0.0003(1) 0.0006(1)
O1 0.0391(14) 0.0248(11) 0.0433(13) 0.0119(9) 0.0038(10) 0.0114(10)
O2 0.0144(10) 0.0427(12) 0.0323(10) 0.0047(10) 0.0033(8) 0.0005(10)
O3 0.0444(14) 0.0240(11) 0.0380(12) -0.0082(9) 0.0042(10) -0.0112(10)
O4 0.0391(12) 0.0196(9) 0.0244(10) 0.0045(9) -0.0041(8) 0.0019(9)
O5 0.0317(10) 0.0200(9) 0.0159(8) -0.0016(8) -0.0040(7) 0.0034(8)
C1 0.0241(15) 0.0305(14) 0.0165(12) -0.0081(11) -0.0023(11) 0.0043(11)
C2 0.0248(14) 0.0230(13) 0.0231(14) -0.0014(11) -0.0084(11) -0.0036(12)
C3 0.0144(12) 0.0406(15) 0.0158(11) 0.0005(13) -0.0039(9) 0.0002(13)
C4 0.0229(13) 0.0218(12) 0.0172(12) -0.0002(11) -0.0061(10) 0.0065(12)
C5 0.0223(14) 0.0280(14) 0.0131(12) 0.0037(10) -0.0002(10) -0.0025(11)
C6 0.0180(12) 0.0237(14) 0.0234(14) 0.0002(11) 0.0028(11) 0.0004(12)
C7 0.0201(13) 0.0235(13) 0.0181(12) 0.0027(12) -0.0014(9) 0.0019(12)
C8 0.0195(12) 0.0234(13) 0.0186(13) 0.0009(11) 0.0009(11) -0.0020(11)
C9 0.0153(11) 0.0271(12) 0.0157(11) 0.0015(13) 0.0028(10) -0.0005(10)
C10 0.0152(11) 0.0210(13) 0.0172(12) -0.0003(12) 0.0035(9) 0.0005(12)
C11 0.0294(14) 0.0338(14) 0.0207(13) -0.0072(12) -0.0058(11) 0.0007(16)
C12 0.0386(18) 0.089(3) 0.0178(14) -0.007(2) 0.0002(13) 0.005(2)

loop_
_atom_site_label
_atom_site_type_symbol
_atom_site_thermal_displace_type
_atom_site_fract_x
_atom_site_fract_y
_atom_site_fract_z
_atom_site_occupancy
_atom_site_U_iso_or_equiv
_atom_site_calc_flag
_atom_site_refinement_flags
Mo1 Mo Uani 0.31722(2) 0.30490(2) 0.31033(1) 1.000 0.0126(1) d .
O1 O Uani 0.2106(3) 0.55872(19) 0.21557(15) 1.000 0.0357(7) d .
O2 O Uani -0.0446(2) 0.3069(2) 0.34310(14) 1.000 0.0298(6) d .
O3 O Uani 0.2100(3) 0.05485(19) 0.21257(15) 1.000 0.0355(7) d .
O4 O Uani 0.3666(2) 0.41212(19) 0.05742(13) 1.000 0.0277(6) d .
O5 O Uani 0.3752(2) 0.19870(19) 0.06107(12) 1.000 0.0225(5) d .
C1 C Uani 0.3497(3) 0.3671(3) 0.45827(18) 1.000 0.0237(8) d .
C2 C Uani 0.4838(3) 0.4112(3) 0.41092(18) 1.000 0.0236(8) d .
C3 C Uani 0.5663(3) 0.3035(3) 0.37959(17) 1.000 0.0236(7) d .
C4 C Uani 0.4849(3) 0.1924(3) 0.40692(17) 1.000 0.0206(7) d .
C5 C Uani 0.3510(3) 0.2318(3) 0.45541(17) 1.000 0.0211(8) d .
C6 C Uani 0.2494(3) 0.4634(3) 0.24626(19) 1.000 0.0217(8) d .
C7 C Uani 0.0875(3) 0.3063(3) 0.33149(16) 1.000 0.0206(7) d .
C8 C Uani 0.2483(3) 0.1484(3) 0.24440(19) 1.000 0.0205(7) d .
C9 C Uani 0.4813(3) 0.3078(3) 0.18519(16) 1.000 0.0194(7) d .
C10 C Uani 0.4034(3) 0.3156(3) 0.09635(16) 1.000 0.0178(7) d .
C11 C Uani 0.2992(3) 0.1936(3) -0.02631(18) 1.000 0.0280(8) d .
C12 C Uani 0.4181(4) 0.1949(5) -0.1005(2) 1.000 0.0485(13) d .
H1 H Uiso 0.27300 0.41880 0.48670 1.000 0.0280 c R
H2 H Uiso 0.51260 0.49770 0.40200 1.000 0.0280 c R
H3 H Uiso 0.66060 0.30520 0.34580 1.000 0.0280 c R
H4 H Uiso 0.51500 0.10690 0.39490 1.000 0.0250 c R
H5 H Uiso 0.27490 0.17710 0.48160 1.000 0.0250 c R
H9A H Uiso 0.55290 0.38140 0.19110 1.000 0.0230 c R
H9B H Uiso 0.54610 0.22960 0.18630 1.000 0.0230 c R
H11A H Uiso 0.22840 0.26760 -0.03300 1.000 0.0340 c R
H11B H Uiso 0.23550 0.11500 -0.03060 1.000 0.0340 c R
H12A H Uiso 0.36590 0.18160 -0.15860 1.000 0.0720 c R
H12B H Uiso 0.49430 0.12660 -0.09040 1.000 0.0720 c R
H12C H Uiso 0.47200 0.27720 -0.10100 1.000 0.0720 c R

loop_
_atom_type_symbol
_atom_type_description
_atom_type_scat_dispersion_real
_atom_type_scat_dispersion_imag
_atom_type_scat_source
C C 0.0033 0.0016 ' International Tables Vol C Tables 4.2.6.8 and 6.1.1.4'
H H 0.0000 0.0000 ' International Tables Vol C Tables 4.2.6.8 and 6.1.1.4'
Mo Mo -1.6832 0.6857 ' International Tables Vol C Tables 4.2.6.8 and 6.1.1.4'
O O 0.0106 0.0060 ' International Tables Vol C Tables 4.2.6.8 and 6.1.1.4'

loop_
_geom_angle_atom_site_label_1
_geom_angle_atom_site_label_2
_geom_angle_atom_site_label_3
_geom_angle
_geom_angle_publ_flag
C1 Mo1 C2 35.63(9) yes
C1 Mo1 C3 58.70(9) yes
C1 Mo1 C4 59.25(10) yes
C1 Mo1 C5 35.97(11) yes
C1 Mo1 C6 104.49(11) yes
C1 Mo1 C7 88.13(10) yes
C1 Mo1 C8 137.13(11) yes
C1 Mo1 C9 132.98(9) yes
C2 Mo1 C3 34.88(10) yes
C2 Mo1 C4 58.68(10) yes
C2 Mo1 C5 59.26(10) yes
C2 Mo1 C6 94.69(11) yes
C2 Mo1 C7 119.79(10) yes
C2 Mo1 C8 151.70(11) yes
C2 Mo1 C9 97.65(9) yes
C3 Mo1 C4 35.03(10) yes
C3 Mo1 C5 58.64(9) yes
C3 Mo1 C6 118.16(11) yes
C3 Mo1 C7 145.24(9) yes
C3 Mo1 C8 118.18(11) yes
C3 Mo1 C9 78.56(9) yes
C4 Mo1 C5 35.43(9) yes
C4 Mo1 C6 152.28(11) yes
C4 Mo1 C7 120.79(10) yes
C4 Mo1 C8 93.69(11) yes
C4 Mo1 C9 97.09(9) yes
C5 Mo1 C6 139.18(11) yes
C5 Mo1 C7 88.83(10) yes
C5 Mo1 C8 102.65(11) yes
C5 Mo1 C9 132.31(9) yes
C6 Mo1 C7 77.42(11) yes
C6 Mo1 C8 111.47(12) yes
C6 Mo1 C9 77.66(11) yes
C7 Mo1 C8 77.98(11) yes
C7 Mo1 C9 136.19(9) yes
C8 Mo1 C9 78.44(11) yes
C10 O5 C11 117.2(2) yes
Mo1 C1 C2 73.78(16) yes
Mo1 C1 C5 71.89(15) yes
C2 C1 C5 107.7(2) no
Mo1 C2 C1 70.60(15) yes
Mo1 C2 C3 73.37(16) yes
C1 C2 C3 107.7(3) no
Mo1 C3 C2 71.76(15) yes
Mo1 C3 C4 71.71(15) yes
C2 C3 C4 108.6(2) no
Mo1 C4 C3 73.26(16) yes
Mo1 C4 C5 70.53(15) yes
C3 C4 C5 107.6(3) no
Mo1 C5 C1 72.14(16) yes
Mo1 C5 C4 74.04(15) yes
C1 C5 C4 108.3(2) no
Mo1 C6 O1 175.0(3) yes
Mo1 C7 O2 179.6(2) yes
Mo1 C8 O3 175.1(3) yes
Mo1 C9 C10 115.99(17) yes
O4 C10 O5 122.0(2) yes
O4 C10 C9 126.1(3) yes
O5 C10 C9 111.9(2) yes
O5 C11 C12 110.5(2) yes
Mo1 C1 H1 120.00 no
C2 C1 H1 126.00 no
C5 C1 H1 126.00 no
Mo1 C2 H2 122.00 no
C1 C2 H2 126.00 no
C3 C2 H2 126.00 no
Mo1 C3 H3 122.00 no
C2 C3 H3 126.00 no
C4 C3 H3 126.00 no
Mo1 C4 H4 122.00 no
C3 C4 H4 126.00 no
C5 C4 H4 126.00 no
Mo1 C5 H5 120.00 no
C1 C5 H5 126.00 no
C4 C5 H5 126.00 no
Mo1 C9 H9A 108.00 no
Mo1 C9 H9B 108.00 no
C10 C9 H9A 108.00 no
C10 C9 H9B 108.00 no
H9A C9 H9B 107.00 no
O5 C11 H11A 110.00 no
O5 C11 H11B 110.00 no
C12 C11 H11A 110.00 no
C12 C11 H11B 110.00 no
H11A C11 H11B 108.00 no
C11 C12 H12A 109.00 no
C11 C12 H12B 109.00 no
C11 C12 H12C 109.00 no
H12A C12 H12B 109.00 no
H12A C12 H12C 110.00 no
H12B C12 H12C 109.00 no

loop_
_geom_bond_atom_site_label_1
_geom_bond_atom_site_label_2
_geom_bond_distance
_geom_bond_publ_flag
Mo1 C1 2.303(3) yes
Mo1 C2 2.344(3) yes
Mo1 C3 2.365(3) yes
Mo1 C4 2.345(3) yes
Mo1 C5 2.300(3) yes
Mo1 C6 2.002(3) yes
Mo1 C7 1.990(3) yes
Mo1 C8 2.000(3) yes
Mo1 C9 2.325(2) yes
O1 C6 1.148(4) yes
O2 C7 1.143(3) yes
O3 C8 1.138(4) yes
O4 C10 1.208(4) yes
O5 C10 1.356(4) yes
O5 C11 1.449(3) yes
C1 C2 1.422(4) no
C1 C5 1.421(4) no
C2 C3 1.411(4) no
C3 C4 1.418(4) no
C4 C5 1.414(4) no
C9 C10 1.477(3) no
C11 C12 1.497(4) no
C1 H1 0.9500 no
C2 H2 0.9500 no
C3 H3 0.9500 no
C4 H4 0.9500 no
C5 H5 0.9500 no
C9 H9A 0.9900 no
C9 H9B 0.9900 no
C11 H11A 0.9900 no
C11 H11B 0.9900 no
C12 H12A 0.9800 no
C12 H12B 0.9800 no
C12 H12C 0.9800 no

loop_
_geom_hbond_atom_site_label_D
_geom_hbond_atom_site_label_H
_geom_hbond_atom_site_label_A
_geom_hbond_distance_DH
_geom_hbond_distance_HA
_geom_hbond_distance_DA
_geom_hbond_angle_DHA
_geom_hbond_site_symmetry_A
_geom_hbond_publ_flag
C1 H1 O4 0.9500 2.3800 3.310(3) 165.00 2_565 yes
C2 H2 O5 0.9500 2.3800 3.277(4) 157.00 4_655 yes
C3 H3 O2 0.9500 2.5200 3.373(3) 149.00 1_655 yes
C4 H4 O4 0.9500 2.3900 3.248(4) 150.00 4_645 yes

loop_
_geom_torsion_atom_site_label_1
_geom_torsion_atom_site_label_2
_geom_torsion_atom_site_label_3
_geom_torsion_atom_site_label_4
_geom_torsion
_geom_torsion_publ_flag
C2 Mo1 C1 C5 -115.4(2) no
C3 Mo1 C1 C2 36.88(17) no
C3 Mo1 C1 C5 -78.51(17) no
C4 Mo1 C1 C2 77.99(18) no
C4 Mo1 C1 C5 -37.40(15) no
C5 Mo1 C1 C2 115.4(2) no
C6 Mo1 C1 C2 -77.54(18) no
C6 Mo1 C1 C5 167.08(15) no
C7 Mo1 C1 C2 -154.03(19) no
C7 Mo1 C1 C5 90.58(17) no
C8 Mo1 C1 C2 135.93(18) no
C8 Mo1 C1 C5 20.6(2) no
C9 Mo1 C1 C2 9.0(2) no
C9 Mo1 C1 C5 -106.42(18) no
C1 Mo1 C2 C3 116.3(2) no
C3 Mo1 C2 C1 -116.3(2) no
C4 Mo1 C2 C1 -79.72(18) no
C4 Mo1 C2 C3 36.54(15) no
C5 Mo1 C2 C1 -38.13(17) no
C5 Mo1 C2 C3 78.13(17) no
C6 Mo1 C2 C1 108.46(18) no
C6 Mo1 C2 C3 -135.28(17) no
C7 Mo1 C2 C1 30.3(2) no
C7 Mo1 C2 C3 146.54(17) no
C8 Mo1 C2 C1 -93.6(3) no
C8 Mo1 C2 C3 22.7(3) no
C9 Mo1 C2 C1 -173.39(18) no
C9 Mo1 C2 C3 -57.13(17) no
C1 Mo1 C3 C2 -37.69(16) no
C1 Mo1 C3 C4 79.92(17) no
C2 Mo1 C3 C4 117.6(2) no
C4 Mo1 C3 C2 -117.6(2) no
C5 Mo1 C3 C2 -80.07(17) no
C5 Mo1 C3 C4 37.54(16) no
C6 Mo1 C3 C2 52.70(19) no
C6 Mo1 C3 C4 170.30(16) no
C7 Mo1 C3 C2 -57.1(3) no
C7 Mo1 C3 C4 60.5(3) no
C8 Mo1 C3 C2 -168.03(16) no
C8 Mo1 C3 C4 -50.43(19) no
C9 Mo1 C3 C2 121.86(18) no
C9 Mo1 C3 C4 -120.53(17) no
C1 Mo1 C4 C3 -78.20(17) no
C1 Mo1 C4 C5 37.98(17) no
C2 Mo1 C4 C3 -36.38(15) no
C2 Mo1 C4 C5 79.80(18) no
C3 Mo1 C4 C5 116.2(2) no
C5 Mo1 C4 C3 -116.2(2) no
C6 Mo1 C4 C3 -18.6(3) no
C6 Mo1 C4 C5 97.6(3) no
C7 Mo1 C4 C3 -144.71(16) no
C7 Mo1 C4 C5 -28.5(2) no
C8 Mo1 C4 C3 137.09(17) no
C8 Mo1 C4 C5 -106.73(18) no
C9 Mo1 C4 C3 58.29(17) no
C9 Mo1 C4 C5 174.47(18) no
C1 Mo1 C5 C4 -115.8(2) no
C2 Mo1 C5 C1 37.75(15) no
C2 Mo1 C5 C4 -78.04(18) no
C3 Mo1 C5 C1 78.70(17) no
C3 Mo1 C5 C4 -37.10(17) no
C4 Mo1 C5 C1 115.8(2) no
C6 Mo1 C5 C1 -19.4(2) no
C6 Mo1 C5 C4 -135.14(19) no
C7 Mo1 C5 C1 -88.43(17) no
C7 Mo1 C5 C4 155.78(19) no
C8 Mo1 C5 C1 -165.84(15) no
C8 Mo1 C5 C4 78.37(18) no
C9 Mo1 C5 C1 108.37(18) no
C9 Mo1 C5 C4 -7.4(2) no
C1 Mo1 C9 C10 -153.3(2) no
C2 Mo1 C9 C10 -148.0(2) no
C3 Mo1 C9 C10 -177.4(2) no
C4 Mo1 C9 C10 152.8(2) no
C5 Mo1 C9 C10 157.1(2) no
C6 Mo1 C9 C10 -54.9(2) no
C7 Mo1 C9 C10 1.8(3) no
C8 Mo1 C9 C10 60.4(2) no
C11 O5 C10 O4 0.3(3) no
C11 O5 C10 C9 -179.9(2) no
C10 O5 C11 C12 89.6(3) no
Mo1 C1 C2 C3 -64.45(19) no
C5 C1 C2 Mo1 64.35(18) no
C5 C1 C2 C3 -0.1(3) no
Mo1 C1 C5 C4 65.74(18) no
C2 C1 C5 Mo1 -65.60(18) no
C2 C1 C5 C4 0.1(3) no
Mo1 C2 C3 C4 -62.62(18) no
C1 C2 C3 Mo1 62.64(18) no
C1 C2 C3 C4 0.0(3) no
Mo1 C3 C4 C5 -62.58(18) no
C2 C3 C4 Mo1 62.65(18) no
C2 C3 C4 C5 0.1(3) no
Mo1 C4 C5 C1 -64.50(18) no
C3 C4 C5 Mo1 64.37(18) no
C3 C4 C5 C1 -0.1(3) no
Mo1 C9 C10 O4 88.1(3) no
Mo1 C9 C10 O5 -91.7(2) no
